data_7718400
loop_
_publ_author_name
'Varmu&#x17e;ov&#xe1;, V&#x11b;ra'
'C&#xed;sa&#x159;ov&#xe1;, Ivana'
'&#x160;t&#x11b;pni&#x10d;ka, Petr'

_publ_section_title
;
 Changing the properties of monodentate and P,C-chelating
 ferrocenyl-substituted 1,2,3-triazol-5-ylidene ligands through an
 inserted carbonyl moiety.
;
_journal_issue 16
_journal_name_full 'Dalton transactions (Cambridge, England : 2003)'
_journal_page_first 6563
_journal_page_last 6575
_journal_paper_doi 10.1039/d5dt00545k
_journal_volume 54
_journal_year 2025
_chemical_formula_moiety 'C46 H46 Cu Fe2 N6 O2, B F4, C3 H6 O'
_chemical_formula_sum 'C49 H52 B Cu F4 Fe2 N6 O3'
_chemical_formula_weight 1035.01
_space_group_crystal_system triclinic
_space_group_IT_number 2
_space_group_name_Hall '-P 1'
_space_group_name_H-M_alt 'P -1'
_atom_sites_solution_hydrogens geom
_atom_sites_solution_primary direct
_atom_sites_solution_secondary difmap
_audit_creation_method SHELXL-2017/1
_audit_update_record
;
2025-02-27 deposited with the CCDC.	2025-03-21 downloaded from the CCDC.
;
_cell_angle_alpha 85.6320(10)
_cell_angle_beta 71.0160(10)
_cell_angle_gamma 87.7750(10)
_cell_formula_units_Z 2
_cell_length_a 11.1673(3)
_cell_length_b 14.5533(3)
_cell_length_c 15.2094(4)
_cell_measurement_reflns_used 9677
_cell_measurement_temperature 120(2)
_cell_measurement_theta_max 28.26
_cell_measurement_theta_min 2.40
_cell_volume 2330.35(10)
_computing_cell_refinement 'SAINT V8.40B (Bruker AXS LLC, 2019)'
_computing_data_collection 'Bruker Instrument Service v8.5.1.2 Release'
_computing_data_reduction 'SAINT V8.40B (Bruker AXS LLC, 2019)'
_computing_molecular_graphics 'PLATON (Spek, 2017)'
_computing_publication_material 'PLATON (Spek, 2017)'
_computing_structure_refinement 'SHELXL 2017 (Sheldrick, 2017)'
_computing_structure_solution 'SHELXT 2018 (Sheldrick, 2018)'
_diffrn_ambient_temperature 120(2)
_diffrn_measured_fraction_theta_full 0.998
_diffrn_measured_fraction_theta_max 0.998
_diffrn_measurement_device_type 'Bruker D8 VENTURE Kappa Duo'
_diffrn_measurement_method '\f and \w scans'
_diffrn_radiation_monochromator 'Quazar Mo multilayer optic'
_diffrn_radiation_source 'micro-focus sealed tube'
_diffrn_radiation_type MoK\a
_diffrn_radiation_wavelength 0.71073
_diffrn_reflns_av_R_equivalents 0.0240
_diffrn_reflns_av_unetI/netI 0.0170
_diffrn_reflns_Laue_measured_fraction_full 0.998
_diffrn_reflns_Laue_measured_fraction_max 0.998
_diffrn_reflns_limit_h_max 14
_diffrn_reflns_limit_h_min -14
_diffrn_reflns_limit_k_max 17
_diffrn_reflns_limit_k_min -19
_diffrn_reflns_limit_l_max 20
_diffrn_reflns_limit_l_min -20
_diffrn_reflns_number 62824
_diffrn_reflns_point_group_measured_fraction_full 0.998
_diffrn_reflns_point_group_measured_fraction_max 0.998
_diffrn_reflns_theta_full 25.242
_diffrn_reflns_theta_max 28.259
_diffrn_reflns_theta_min 1.929
_exptl_absorpt_coefficient_mu 1.131
_exptl_absorpt_correction_T_max 0.82
_exptl_absorpt_correction_T_min 0.76
_exptl_absorpt_correction_type multi-scan
_exptl_absorpt_process_details
;
Krause, L., Herbst-Irmer, R., Sheldrick, G. M., Stalke, D. (2015).
J. Appl. Cryst. 48, 3-10.
;
_exptl_crystal_colour red
_exptl_crystal_density_diffrn 1.475
_exptl_crystal_description prism
_exptl_crystal_F_000 1068
_exptl_crystal_size_max 0.21
_exptl_crystal_size_mid 0.19
_exptl_crystal_size_min 0.18
_refine_diff_density_max 0.806
_refine_diff_density_min -0.630
_refine_diff_density_rms 0.055
_refine_ls_extinction_method none
_refine_ls_goodness_of_fit_ref 1.041
_refine_ls_hydrogen_treatment constr
_refine_ls_matrix_type full
_refine_ls_number_parameters 605
_refine_ls_number_reflns 11510
_refine_ls_number_restraints 0
_refine_ls_restrained_S_all 1.041
_refine_ls_R_factor_all 0.0279
_refine_ls_R_factor_gt 0.0259
_refine_ls_shift/su_max 0.002
_refine_ls_shift/su_mean 0.000
_refine_ls_structure_factor_coef Fsqd
_refine_ls_weighting_details 'w=1/[\s^2^(Fo^2^)+(0.0310P)^2^+1.4987P] where P=(Fo^2^+2Fc^2^)/3'
_refine_ls_weighting_scheme calc
_refine_ls_wR_factor_gt 0.0674
_refine_ls_wR_factor_ref 0.0687
_reflns_Friedel_coverage 0.000
_reflns_number_gt 10783
_reflns_number_total 11510
_reflns_threshold_expression 'I > 2\s(I)'
_cod_data_source_file d5dt00545k2.cif
_cod_data_source_block vv372
_cod_depositor_comments 'Adding full bibliography for 7718398--7718407.cif.'
_cod_original_cell_volume 2330.36(10)
_cod_database_code 7718400
_shelx_shelxl_version_number 2017/1
_shelx_space_group_comment
;
The symmetry employed for this shelxl refinement is uniquely defined
by the following loop, which should always be used as a source of
symmetry information in preference to the above space-group names.
They are only intended as comments.
;
_shelx_estimated_absorpt_t_min 0.797
_shelx_estimated_absorpt_t_max 0.822

loop_
_space_group_symop_operation_xyz
'x, y, z'
'-x, -y, -z'

loop_
_atom_site_label
_atom_site_type_symbol
_atom_site_fract_x
_atom_site_fract_y
_atom_site_fract_z
_atom_site_U_iso_or_equiv
_atom_site_adp_type
_atom_site_occupancy
_atom_site_site_symmetry_order
_atom_site_calc_flag
_atom_site_refinement_flags_posn
_atom_site_refinement_flags_adp
_atom_site_refinement_flags_occupancy
_atom_site_disorder_assembly
_atom_site_disorder_group
Cu1 Cu 0.70078(2) 0.23504(2) 0.76156(2) 0.01393(4) Uani 1 1 d . . . . .
Fe1 Fe 1.01528(2) -0.00030(2) 0.81167(2) 0.01830(5) Uani 1 1 d . . . . .
O1 O 0.68984(10) -0.02900(7) 0.97338(7) 0.0260(2) Uani 1 1 d . . . . .
N1 N 0.53803(11) -0.01768(7) 0.85359(8) 0.0186(2) Uani 1 1 d . . . . .
N2 N 0.46096(11) 0.01742(8) 0.81035(9) 0.0199(2) Uani 1 1 d . . . . .
N3 N 0.50644(10) 0.10164(7) 0.77973(8) 0.0162(2) Uani 1 1 d . . . . .
C1 C 0.61243(12) 0.12252(8) 0.80015(9) 0.0150(2) Uani 1 1 d . . . . .
C2 C 0.63196(12) 0.04187(8) 0.84935(9) 0.0155(2) Uani 1 1 d . . . . .
C3 C 0.72274(12) 0.02079(9) 0.90121(9) 0.0169(2) Uani 1 1 d . . . . .
C4 C 0.84532(12) 0.06589(9) 0.86714(9) 0.0169(2) Uani 1 1 d . . . . .
C5 C 0.92443(14) 0.07254(10) 0.92417(10) 0.0221(3) Uani 1 1 d . . . . .
H5 H 0.905350 0.049985 0.987414 0.027 Uiso 1 1 calc R U . . .
C6 C 1.03610(15) 0.11879(11) 0.86921(12) 0.0279(3) Uani 1 1 d . . . . .
H6 H 1.104321 0.133645 0.889746 0.033 Uiso 1 1 calc R U . . .
C7 C 1.02884(14) 0.13918(10) 0.77832(11) 0.0262(3) Uani 1 1 d . . . . .
H7 H 1.091643 0.169679 0.727700 0.031 Uiso 1 1 calc R U . . .
C8 C 0.91186(13) 0.10632(9) 0.77567(10) 0.0197(3) Uani 1 1 d . . . . .
H8 H 0.882996 0.110316 0.723214 0.024 Uiso 1 1 calc R U . . .
C9 C 0.98872(16) -0.13433(11) 0.78827(13) 0.0310(3) Uani 1 1 d . . . . .
H9 H 0.910191 -0.162310 0.795940 0.037 Uiso 1 1 calc R U . . .
C10 C 1.04820(16) -0.13205(11) 0.85800(13) 0.0306(3) Uani 1 1 d . . . . .
H10 H 1.016191 -0.157864 0.920300 0.037 Uiso 1 1 calc R U . . .
C11 C 1.16381(15) -0.08430(12) 0.81771(13) 0.0323(3) Uani 1 1 d . . . . .
H11 H 1.222992 -0.072755 0.848316 0.039 Uiso 1 1 calc R U . . .
C12 C 1.17561(16) -0.05681(13) 0.72377(13) 0.0348(4) Uani 1 1 d . . . . .
H12 H 1.243956 -0.023624 0.680490 0.042 Uiso 1 1 calc R U . . .
C13 C 1.06668(17) -0.08781(12) 0.70581(12) 0.0340(4) Uani 1 1 d . . . . .
H13 H 1.049597 -0.078757 0.648495 0.041 Uiso 1 1 calc R U . . .
C14 C 0.51745(15) -0.11300(9) 0.89396(12) 0.0271(3) Uani 1 1 d . . . . .
H14A H 0.449099 -0.139731 0.877414 0.041 Uiso 1 1 calc R U . . .
H14B H 0.494110 -0.113494 0.961935 0.041 Uiso 1 1 calc R U . . .
H14C H 0.595429 -0.149376 0.869480 0.041 Uiso 1 1 calc R U . . .
C15 C 0.43688(12) 0.16248(9) 0.73326(10) 0.0174(2) Uani 1 1 d . . . . .
C16 C 0.35444(12) 0.22712(9) 0.78587(10) 0.0187(2) Uani 1 1 d . . . . .
C17 C 0.28870(13) 0.28596(10) 0.74028(10) 0.0220(3) Uani 1 1 d . . . . .
H17 H 0.231885 0.330894 0.774196 0.026 Uiso 1 1 calc R U . . .
C18 C 0.30442(13) 0.28035(10) 0.64623(11) 0.0236(3) Uani 1 1 d . . . . .
C19 C 0.38748(14) 0.21442(11) 0.59715(10) 0.0247(3) Uani 1 1 d . . . . .
H19 H 0.397724 0.210145 0.533083 0.030 Uiso 1 1 calc R U . . .
C20 C 0.45635(13) 0.15426(10) 0.63906(10) 0.0219(3) Uani 1 1 d . . . . .
C21 C 0.33581(15) 0.23344(10) 0.88767(10) 0.0244(3) Uani 1 1 d . . . . .
H21A H 0.319861 0.171916 0.919719 0.037 Uiso 1 1 calc R U . . .
H21B H 0.263291 0.274193 0.914792 0.037 Uiso 1 1 calc R U . . .
H21C H 0.412132 0.258331 0.894873 0.037 Uiso 1 1 calc R U . . .
C22 C 0.23189(16) 0.34503(12) 0.59861(12) 0.0332(4) Uani 1 1 d . . . . .
H22A H 0.253120 0.330789 0.533290 0.050 Uiso 1 1 calc R U . . .
H22B H 0.254761 0.408780 0.601583 0.050 Uiso 1 1 calc R U . . .
H22C H 0.140778 0.337442 0.630079 0.050 Uiso 1 1 calc R U . . .
C23 C 0.54929(16) 0.08598(12) 0.58392(11) 0.0320(3) Uani 1 1 d . . . . .
H23A H 0.634109 0.098367 0.585643 0.048 Uiso 1 1 calc R U . . .
H23B H 0.549747 0.091491 0.519196 0.048 Uiso 1 1 calc R U . . .
H23C H 0.524764 0.023471 0.610899 0.048 Uiso 1 1 calc R U . . .
Fe2 Fe 0.73157(2) 0.42940(2) 1.01831(2) 0.01683(5) Uani 1 1 d . . . . .
O2 O 1.01860(9) 0.40209(8) 0.82270(8) 0.0270(2) Uani 1 1 d . . . . .
N31 N 0.91955(11) 0.46574(8) 0.67601(9) 0.0206(2) Uani 1 1 d . . . . .
N32 N 0.88023(11) 0.46092(8) 0.60455(9) 0.0219(2) Uani 1 1 d . . . . .
N33 N 0.80532(10) 0.38772(7) 0.62802(8) 0.0171(2) Uani 1 1 d . . . . .
C31 C 0.79273(12) 0.34497(9) 0.71370(9) 0.0157(2) Uani 1 1 d . . . . .
C32 C 0.86949(12) 0.39850(9) 0.74465(9) 0.0165(2) Uani 1 1 d . . . . .
C33 C 0.91001(12) 0.38407(9) 0.82835(9) 0.0175(2) Uani 1 1 d . . . . .
C34 C 0.81852(13) 0.34564(9) 0.91427(9) 0.0178(2) Uani 1 1 d . . . . .
C35 C 0.85050(15) 0.31735(10) 0.99630(10) 0.0241(3) Uani 1 1 d . . . . .
H35 H 0.933236 0.314299 1.001224 0.029 Uiso 1 1 calc R U . . .
C36 C 0.73642(17) 0.29476(10) 1.06879(11) 0.0297(3) Uani 1 1 d . . . . .
H36 H 0.729766 0.273076 1.130692 0.036 Uiso 1 1 calc R U . . .
C37 C 0.63319(15) 0.31004(9) 1.03320(11) 0.0258(3) Uani 1 1 d . . . . .
H37 H 0.546265 0.300684 1.067411 0.031 Uiso 1 1 calc R U . . .
C38 C 0.68284(13) 0.34162(9) 0.93789(10) 0.0197(3) Uani 1 1 d . . . . .
H38 H 0.635285 0.357272 0.897094 0.024 Uiso 1 1 calc R U . . .
C39 C 0.77772(14) 0.56421(9) 0.97364(11) 0.0240(3) Uani 1 1 d . . . . .
H39 H 0.829077 0.585948 0.913127 0.029 Uiso 1 1 calc R U . . .
C40 C 0.82087(14) 0.53662(10) 1.04999(11) 0.0257(3) Uani 1 1 d . . . . .
H40 H 0.906125 0.536541 1.049591 0.031 Uiso 1 1 calc R U . . .
C41 C 0.71391(15) 0.50924(11) 1.12686(11) 0.0272(3) Uani 1 1 d . . . . .
H41 H 0.715024 0.487739 1.187156 0.033 Uiso 1 1 calc R U . . .
C42 C 0.60481(14) 0.51947(10) 1.09826(11) 0.0261(3) Uani 1 1 d . . . . .
H42 H 0.520325 0.505873 1.135847 0.031 Uiso 1 1 calc R U . . .
C43 C 0.64446(14) 0.55355(9) 1.00373(11) 0.0244(3) Uani 1 1 d . . . . .
H43 H 0.591014 0.566980 0.966789 0.029 Uiso 1 1 calc R U . . .
C44 C 1.00132(16) 0.54282(11) 0.67483(12) 0.0315(3) Uani 1 1 d . . . . .
H44A H 1.051369 0.561018 0.610314 0.047 Uiso 1 1 calc R U . . .
H44B H 1.058315 0.523679 0.710290 0.047 Uiso 1 1 calc R U . . .
H44C H 0.948814 0.595179 0.703088 0.047 Uiso 1 1 calc R U . . .
C45 C 0.75072(13) 0.36122(9) 0.56008(9) 0.0184(2) Uani 1 1 d . . . . .
C46 C 0.63241(13) 0.39818(9) 0.56302(9) 0.0202(3) Uani 1 1 d . . . . .
C47 C 0.58524(15) 0.37548(10) 0.49350(10) 0.0244(3) Uani 1 1 d . . . . .
H47 H 0.505287 0.400001 0.493162 0.029 Uiso 1 1 calc R U . . .
C48 C 0.65169(16) 0.31792(11) 0.42446(10) 0.0263(3) Uani 1 1 d . . . . .
C49 C 0.76755(16) 0.28079(10) 0.42619(10) 0.0272(3) Uani 1 1 d . . . . .
H49 H 0.812418 0.240289 0.380041 0.033 Uiso 1 1 calc R U . . .
C50 C 0.81943(14) 0.30160(10) 0.49404(10) 0.0230(3) Uani 1 1 d . . . . .
C51 C 0.55834(15) 0.45736(12) 0.63977(11) 0.0284(3) Uani 1 1 d . . . . .
H51A H 0.542485 0.422476 0.700059 0.043 Uiso 1 1 calc R U . . .
H51B H 0.477401 0.475721 0.630996 0.043 Uiso 1 1 calc R U . . .
H51C H 0.606823 0.512487 0.638300 0.043 Uiso 1 1 calc R U . . .
C52 C 0.5979(2) 0.29524(13) 0.34968(12) 0.0387(4) Uani 1 1 d . . . . .
H52A H 0.623512 0.342144 0.297609 0.058 Uiso 1 1 calc R U . . .
H52B H 0.505242 0.294153 0.375397 0.058 Uiso 1 1 calc R U . . .
H52C H 0.629946 0.234701 0.327499 0.058 Uiso 1 1 calc R U . . .
C53 C 0.94418(16) 0.25999(12) 0.49587(12) 0.0331(3) Uani 1 1 d . . . . .
H53A H 1.000512 0.309021 0.498318 0.050 Uiso 1 1 calc R U . . .
H53B H 0.983122 0.226861 0.439520 0.050 Uiso 1 1 calc R U . . .
H53C H 0.930119 0.217013 0.550971 0.050 Uiso 1 1 calc R U . . .
B1 B 0.70098(18) 0.66936(13) 0.73971(13) 0.0299(4) Uani 1 1 d . . . . .
F1 F 0.74348(12) 0.67470(9) 0.64344(8) 0.0479(3) Uani 1 1 d . . . . .
F2 F 0.68740(11) 0.57704(7) 0.77259(8) 0.0424(2) Uani 1 1 d . . . . .
F3 F 0.78924(15) 0.70857(9) 0.77126(12) 0.0669(4) Uani 1 1 d . . . . .
F4 F 0.58694(11) 0.71522(9) 0.77119(8) 0.0471(3) Uani 1 1 d . . . . .
C1S C 0.82568(16) 0.95673(12) 0.56387(13) 0.0343(4) Uani 1 1 d . . . . .
O1S O 0.86576(16) 1.03434(11) 0.55716(13) 0.0578(4) Uani 1 1 d . . . . .
C2S C 0.8250(2) 0.90743(16) 0.48107(14) 0.0474(5) Uani 1 1 d . . . . .
H2S1 H 0.750512 0.927050 0.463499 0.071 Uiso 1 1 calc R U . . .
H2S2 H 0.822216 0.840796 0.496734 0.071 Uiso 1 1 calc R U . . .
H2S3 H 0.902003 0.922190 0.428807 0.071 Uiso 1 1 calc R U . . .
C3S C 0.7696(2) 0.90815(14) 0.65610(13) 0.0433(4) Uani 1 1 d . . . . .
H3S1 H 0.772793 0.947575 0.704705 0.065 Uiso 1 1 calc R U . . .
H3S2 H 0.817389 0.850925 0.659931 0.065 Uiso 1 1 calc R U . . .
H3S3 H 0.681275 0.893663 0.664991 0.065 Uiso 1 1 calc R U . . .

loop_
_atom_site_aniso_label
_atom_site_aniso_U_11
_atom_site_aniso_U_22
_atom_site_aniso_U_33
_atom_site_aniso_U_23
_atom_site_aniso_U_13
_atom_site_aniso_U_12
Cu1 0.01540(8) 0.01091(7) 0.01632(8) 0.00241(5) -0.00670(6) -0.00298(5)
Fe1 0.01581(9) 0.01903(9) 0.02229(10) -0.00282(7) -0.00920(7) 0.00247(7)
O1 0.0246(5) 0.0281(5) 0.0231(5) 0.0112(4) -0.0074(4) -0.0022(4)
N1 0.0190(5) 0.0124(5) 0.0244(6) 0.0022(4) -0.0076(4) -0.0028(4)
N2 0.0199(5) 0.0140(5) 0.0270(6) 0.0013(4) -0.0096(5) -0.0036(4)
N3 0.0167(5) 0.0124(5) 0.0209(5) 0.0001(4) -0.0081(4) -0.0022(4)
C1 0.0150(5) 0.0139(5) 0.0164(6) -0.0009(4) -0.0055(5) -0.0006(4)
C2 0.0151(5) 0.0128(5) 0.0175(6) 0.0003(4) -0.0039(5) -0.0017(4)
C3 0.0179(6) 0.0143(5) 0.0178(6) 0.0004(4) -0.0055(5) 0.0017(4)
C4 0.0170(6) 0.0151(6) 0.0190(6) -0.0007(5) -0.0068(5) 0.0015(4)
C5 0.0231(7) 0.0239(7) 0.0225(7) -0.0057(5) -0.0109(5) 0.0010(5)
C6 0.0238(7) 0.0255(7) 0.0387(8) -0.0087(6) -0.0142(6) -0.0036(6)
C7 0.0204(7) 0.0209(7) 0.0353(8) 0.0013(6) -0.0063(6) -0.0045(5)
C8 0.0173(6) 0.0172(6) 0.0229(7) 0.0028(5) -0.0052(5) 0.0007(5)
C9 0.0348(8) 0.0209(7) 0.0444(9) -0.0112(6) -0.0214(7) 0.0077(6)
C10 0.0347(8) 0.0216(7) 0.0410(9) -0.0025(6) -0.0208(7) 0.0080(6)
C11 0.0245(7) 0.0340(8) 0.0436(9) -0.0069(7) -0.0184(7) 0.0118(6)
C12 0.0239(7) 0.0407(9) 0.0367(9) -0.0092(7) -0.0056(7) 0.0122(7)
C13 0.0369(9) 0.0361(9) 0.0331(8) -0.0163(7) -0.0155(7) 0.0152(7)
C14 0.0296(7) 0.0128(6) 0.0392(8) 0.0073(6) -0.0129(6) -0.0062(5)
C15 0.0154(6) 0.0159(6) 0.0233(6) 0.0021(5) -0.0100(5) -0.0020(4)
C16 0.0176(6) 0.0160(6) 0.0237(6) 0.0008(5) -0.0083(5) -0.0029(5)
C17 0.0180(6) 0.0187(6) 0.0295(7) 0.0011(5) -0.0084(5) 0.0005(5)
C18 0.0181(6) 0.0245(7) 0.0296(7) 0.0065(6) -0.0112(6) -0.0020(5)
C19 0.0227(7) 0.0308(7) 0.0226(7) 0.0021(6) -0.0110(5) -0.0013(6)
C20 0.0200(6) 0.0230(6) 0.0245(7) -0.0015(5) -0.0096(5) -0.0001(5)
C21 0.0280(7) 0.0215(7) 0.0244(7) -0.0029(5) -0.0097(6) 0.0038(5)
C22 0.0278(8) 0.0385(9) 0.0350(9) 0.0085(7) -0.0158(7) 0.0054(7)
C23 0.0355(8) 0.0355(8) 0.0267(8) -0.0084(6) -0.0122(7) 0.0112(7)
Fe2 0.01938(9) 0.01341(9) 0.01755(9) -0.00119(7) -0.00575(7) -0.00015(7)
O2 0.0158(5) 0.0382(6) 0.0293(5) -0.0047(5) -0.0096(4) -0.0022(4)
N31 0.0184(5) 0.0180(5) 0.0247(6) 0.0040(4) -0.0065(5) -0.0065(4)
N32 0.0214(6) 0.0194(5) 0.0235(6) 0.0059(4) -0.0061(5) -0.0066(4)
N33 0.0174(5) 0.0144(5) 0.0186(5) 0.0033(4) -0.0052(4) -0.0030(4)
C31 0.0155(6) 0.0141(5) 0.0172(6) 0.0014(4) -0.0053(5) 0.0002(4)
C32 0.0142(5) 0.0137(5) 0.0206(6) 0.0018(5) -0.0048(5) -0.0015(4)
C33 0.0156(6) 0.0159(6) 0.0218(6) -0.0036(5) -0.0070(5) 0.0016(4)
C34 0.0194(6) 0.0137(5) 0.0208(6) -0.0020(5) -0.0071(5) 0.0013(5)
C35 0.0318(7) 0.0179(6) 0.0243(7) -0.0007(5) -0.0123(6) 0.0068(5)
C36 0.0460(9) 0.0171(6) 0.0228(7) 0.0040(5) -0.0082(7) 0.0026(6)
C37 0.0303(7) 0.0141(6) 0.0271(7) -0.0006(5) -0.0006(6) -0.0057(5)
C38 0.0202(6) 0.0142(6) 0.0236(7) -0.0036(5) -0.0048(5) -0.0028(5)
C39 0.0287(7) 0.0142(6) 0.0279(7) -0.0024(5) -0.0067(6) -0.0034(5)
C40 0.0217(7) 0.0237(7) 0.0351(8) -0.0102(6) -0.0120(6) 0.0002(5)
C41 0.0349(8) 0.0254(7) 0.0237(7) -0.0085(6) -0.0117(6) 0.0019(6)
C42 0.0223(7) 0.0224(7) 0.0318(8) -0.0109(6) -0.0042(6) 0.0002(5)
C43 0.0272(7) 0.0155(6) 0.0351(8) -0.0071(5) -0.0159(6) 0.0036(5)
C44 0.0303(8) 0.0250(7) 0.0406(9) 0.0081(6) -0.0138(7) -0.0169(6)
C45 0.0225(6) 0.0172(6) 0.0155(6) 0.0034(5) -0.0067(5) -0.0036(5)
C46 0.0229(6) 0.0204(6) 0.0169(6) 0.0015(5) -0.0061(5) -0.0011(5)
C47 0.0271(7) 0.0265(7) 0.0212(7) 0.0016(5) -0.0106(6) -0.0015(6)
C48 0.0354(8) 0.0255(7) 0.0184(6) 0.0006(5) -0.0092(6) -0.0065(6)
C49 0.0357(8) 0.0220(7) 0.0201(7) -0.0037(5) -0.0033(6) -0.0025(6)
C50 0.0239(7) 0.0192(6) 0.0218(7) 0.0014(5) -0.0025(5) -0.0010(5)
C51 0.0267(7) 0.0354(8) 0.0253(7) -0.0087(6) -0.0111(6) 0.0088(6)
C52 0.0540(11) 0.0420(10) 0.0259(8) -0.0052(7) -0.0195(8) -0.0076(8)
C53 0.0290(8) 0.0313(8) 0.0350(9) -0.0042(7) -0.0054(7) 0.0074(6)
B1 0.0291(9) 0.0322(9) 0.0309(9) -0.0050(7) -0.0120(7) -0.0037(7)
F1 0.0503(7) 0.0522(7) 0.0292(5) -0.0041(5) 0.0036(5) 0.0014(5)
F2 0.0493(6) 0.0311(5) 0.0462(6) 0.0007(4) -0.0143(5) -0.0084(5)
F3 0.0833(10) 0.0469(7) 0.0998(11) 0.0146(7) -0.0707(9) -0.0288(7)
F4 0.0421(6) 0.0531(7) 0.0386(6) -0.0131(5) -0.0017(5) 0.0099(5)
C1S 0.0255(8) 0.0344(8) 0.0436(10) 0.0024(7) -0.0133(7) -0.0002(6)
O1S 0.0534(9) 0.0437(8) 0.0785(12) 0.0022(8) -0.0244(8) -0.0117(7)
C2S 0.0490(11) 0.0589(13) 0.0387(10) -0.0004(9) -0.0211(9) 0.0001(10)
C3S 0.0463(11) 0.0435(10) 0.0350(9) -0.0060(8) -0.0062(8) 0.0067(8)

loop_
_atom_type_symbol
_atom_type_description
_atom_type_scat_dispersion_real
_atom_type_scat_dispersion_imag
_atom_type_scat_source
C C 0.0033 0.0016 'International Tables Vol C Tables 4.2.6.8 and 6.1.1.4'
H H 0.0000 0.0000 'International Tables Vol C Tables 4.2.6.8 and 6.1.1.4'
B B 0.0013 0.0007 'International Tables Vol C Tables 4.2.6.8 and 6.1.1.4'
Cu Cu 0.3201 1.2651 'International Tables Vol C Tables 4.2.6.8 and 6.1.1.4'
F F 0.0171 0.0103 'International Tables Vol C Tables 4.2.6.8 and 6.1.1.4'
Fe Fe 0.3463 0.8444 'International Tables Vol C Tables 4.2.6.8 and 6.1.1.4'
N N 0.0061 0.0033 'International Tables Vol C Tables 4.2.6.8 and 6.1.1.4'
O O 0.0106 0.0060 'International Tables Vol C Tables 4.2.6.8 and 6.1.1.4'

loop_
_geom_angle_atom_site_label_1
_geom_angle_atom_site_label_2
_geom_angle_atom_site_label_3
_geom_angle
_geom_angle_site_symmetry_1
_geom_angle_site_symmetry_3
_geom_angle_publ_flag
C1 Cu1 C31 175.74(5) . . ?
C5 Fe1 C12 151.38(7) . . ?
C5 Fe1 C11 118.16(6) . . ?
C12 Fe1 C11 40.65(7) . . ?
C5 Fe1 C4 41.19(5) . . ?
C12 Fe1 C4 164.66(6) . . ?
C11 Fe1 C4 154.39(6) . . ?
C5 Fe1 C8 69.37(6) . . ?
C12 Fe1 C8 125.22(7) . . ?
C11 Fe1 C8 161.97(7) . . ?
C4 Fe1 C8 41.19(5) . . ?
C5 Fe1 C13 166.68(7) . . ?
C12 Fe1 C13 40.83(7) . . ?
C11 Fe1 C13 68.41(7) . . ?
C4 Fe1 C13 128.49(6) . . ?
C8 Fe1 C13 108.07(6) . . ?
C5 Fe1 C10 108.55(7) . . ?
C12 Fe1 C10 68.30(7) . . ?
C11 Fe1 C10 40.54(7) . . ?
C4 Fe1 C10 121.61(6) . . ?
C8 Fe1 C10 156.25(6) . . ?
C13 Fe1 C10 68.19(7) . . ?
C5 Fe1 C7 68.50(6) . . ?
C12 Fe1 C7 105.50(7) . . ?
C11 Fe1 C7 124.22(7) . . ?
C4 Fe1 C7 68.43(6) . . ?
C8 Fe1 C7 40.60(5) . . ?
C13 Fe1 C7 118.65(7) . . ?
C10 Fe1 C7 162.38(6) . . ?
C5 Fe1 C6 40.54(6) . . ?
C12 Fe1 C6 116.78(7) . . ?
C11 Fe1 C6 105.78(7) . . ?
C4 Fe1 C6 68.40(6) . . ?
C8 Fe1 C6 68.52(6) . . ?
C13 Fe1 C6 151.88(7) . . ?
C10 Fe1 C6 126.19(7) . . ?
C7 Fe1 C6 40.42(7) . . ?
C5 Fe1 C9 129.08(7) . . ?
C12 Fe1 C9 68.13(7) . . ?
C11 Fe1 C9 68.14(7) . . ?
C4 Fe1 C9 110.83(6) . . ?
C8 Fe1 C9 121.40(6) . . ?
C13 Fe1 C9 40.23(7) . . ?
C10 Fe1 C9 40.57(6) . . ?
C7 Fe1 C9 154.21(7) . . ?
C6 Fe1 C9 165.13(7) . . ?
N2 N1 C2 112.22(11) . . ?
N2 N1 C14 117.95(11) . . ?
C2 N1 C14 129.74(12) . . ?
N1 N2 N3 103.42(10) . . ?
N2 N3 C1 115.32(11) . . ?
N2 N3 C15 117.86(10) . . ?
C1 N3 C15 126.74(11) . . ?
N3 C1 C2 101.59(11) . . ?
N3 C1 Cu1 124.45(9) . . ?
C2 C1 Cu1 133.93(10) . . ?
N1 C2 C1 107.44(11) . . ?
N1 C2 C3 121.77(11) . . ?
C1 C2 C3 130.34(11) . . ?
O1 C3 C4 122.50(12) . . ?
O1 C3 C2 119.29(12) . . ?
C4 C3 C2 118.06(11) . . ?
C5 C4 C8 107.81(12) . . ?
C5 C4 C3 122.58(12) . . ?
C8 C4 C3 129.55(12) . . ?
C5 C4 Fe1 69.06(8) . . ?
C8 C4 Fe1 69.42(7) . . ?
C3 C4 Fe1 124.73(9) . . ?
C6 C5 C4 107.74(13) . . ?
C6 C5 Fe1 70.42(9) . . ?
C4 C5 Fe1 69.75(8) . . ?
C6 C5 H5 126.1 . . ?
C4 C5 H5 126.1 . . ?
Fe1 C5 H5 125.3 . . ?
C5 C6 C7 108.49(13) . . ?
C5 C6 Fe1 69.03(8) . . ?
C7 C6 Fe1 69.78(9) . . ?
C5 C6 H6 125.8 . . ?
C7 C6 H6 125.8 . . ?
Fe1 C6 H6 127.0 . . ?
C6 C7 C8 108.62(13) . . ?
C6 C7 Fe1 69.80(9) . . ?
C8 C7 Fe1 69.39(8) . . ?
C6 C7 H7 125.7 . . ?
C8 C7 H7 125.7 . . ?
Fe1 C7 H7 126.7 . . ?
C7 C8 C4 107.32(12) . . ?
C7 C8 Fe1 70.01(8) . . ?
C4 C8 Fe1 69.39(7) . . ?
C7 C8 H8 126.3 . . ?
C4 C8 H8 126.3 . . ?
Fe1 C8 H8 125.8 . . ?
C13 C9 C10 108.23(15) . . ?
C13 C9 Fe1 69.51(9) . . ?
C10 C9 Fe1 69.51(9) . . ?
C13 C9 H9 125.9 . . ?
C10 C9 H9 125.9 . . ?
Fe1 C9 H9 126.7 . . ?
C11 C10 C9 107.77(16) . . ?
C11 C10 Fe1 69.38(9) . . ?
C9 C10 Fe1 69.92(9) . . ?
C11 C10 H10 126.1 . . ?
C9 C10 H10 126.1 . . ?
Fe1 C10 H10 126.2 . . ?
C12 C11 C10 108.13(15) . . ?
C12 C11 Fe1 69.55(9) . . ?
C10 C11 Fe1 70.07(9) . . ?
C12 C11 H11 125.9 . . ?
C10 C11 H11 125.9 . . ?
Fe1 C11 H11 126.0 . . ?
C11 C12 C13 107.92(16) . . ?
C11 C12 Fe1 69.80(9) . . ?
C13 C12 Fe1 69.89(9) . . ?
C11 C12 H12 126.0 . . ?
C13 C12 H12 126.0 . . ?
Fe1 C12 H12 125.9 . . ?
C9 C13 C12 107.95(15) . . ?
C9 C13 Fe1 70.26(9) . . ?
C12 C13 Fe1 69.28(9) . . ?
C9 C13 H13 126.0 . . ?
C12 C13 H13 126.0 . . ?
Fe1 C13 H13 126.0 . . ?
N1 C14 H14A 109.5 . . ?
N1 C14 H14B 109.5 . . ?
H14A C14 H14B 109.5 . . ?
N1 C14 H14C 109.5 . . ?
H14A C14 H14C 109.5 . . ?
H14B C14 H14C 109.5 . . ?
C20 C15 C16 123.55(12) . . ?
C20 C15 N3 118.82(12) . . ?
C16 C15 N3 117.63(12) . . ?
C15 C16 C17 117.21(13) . . ?
C15 C16 C21 121.84(12) . . ?
C17 C16 C21 120.95(13) . . ?
C18 C17 C16 121.51(13) . . ?
C18 C17 H17 119.2 . . ?
C16 C17 H17 119.2 . . ?
C19 C18 C17 118.92(13) . . ?
C19 C18 C22 120.72(14) . . ?
C17 C18 C22 120.37(14) . . ?
C18 C19 C20 121.99(14) . . ?
C18 C19 H19 119.0 . . ?
C20 C19 H19 119.0 . . ?
C15 C20 C19 116.83(13) . . ?
C15 C20 C23 122.01(13) . . ?
C19 C20 C23 121.14(14) . . ?
C16 C21 H21A 109.5 . . ?
C16 C21 H21B 109.5 . . ?
H21A C21 H21B 109.5 . . ?
C16 C21 H21C 109.5 . . ?
H21A C21 H21C 109.5 . . ?
H21B C21 H21C 109.5 . . ?
C18 C22 H22A 109.5 . . ?
C18 C22 H22B 109.5 . . ?
H22A C22 H22B 109.5 . . ?
C18 C22 H22C 109.5 . . ?
H22A C22 H22C 109.5 . . ?
H22B C22 H22C 109.5 . . ?
C20 C23 H23A 109.5 . . ?
C20 C23 H23B 109.5 . . ?
H23A C23 H23B 109.5 . . ?
C20 C23 H23C 109.5 . . ?
H23A C23 H23C 109.5 . . ?
H23B C23 H23C 109.5 . . ?
C34 Fe2 C38 41.48(5) . . ?
C34 Fe2 C35 41.20(5) . . ?
C38 Fe2 C35 69.52(6) . . ?
C34 Fe2 C41 157.42(6) . . ?
C38 Fe2 C41 159.27(6) . . ?
C35 Fe2 C41 120.83(6) . . ?
C34 Fe2 C42 161.32(6) . . ?
C38 Fe2 C42 122.56(6) . . ?
C35 Fe2 C42 154.77(6) . . ?
C41 Fe2 C42 40.65(6) . . ?
C34 Fe2 C37 68.85(6) . . ?
C38 Fe2 C37 40.65(6) . . ?
C35 Fe2 C37 68.81(6) . . ?
C41 Fe2 C37 122.76(6) . . ?
C42 Fe2 C37 104.99(6) . . ?
C34 Fe2 C43 125.97(6) . . ?
C38 Fe2 C43 106.96(6) . . ?
C35 Fe2 C43 163.90(6) . . ?
C41 Fe2 C43 68.04(6) . . ?
C42 Fe2 C43 40.45(6) . . ?
C37 Fe2 C43 119.41(6) . . ?
C34 Fe2 C40 123.10(6) . . ?
C38 Fe2 C40 158.27(6) . . ?
C35 Fe2 C40 109.02(6) . . ?
C41 Fe2 C40 40.50(6) . . ?
C42 Fe2 C40 68.32(6) . . ?
C37 Fe2 C40 160.57(7) . . ?
C43 Fe2 C40 68.10(6) . . ?
C34 Fe2 C36 68.53(6) . . ?
C38 Fe2 C36 68.65(6) . . ?
C35 Fe2 C36 40.52(6) . . ?
C41 Fe2 C36 106.62(6) . . ?
C42 Fe2 C36 119.03(7) . . ?
C37 Fe2 C36 40.72(7) . . ?
C43 Fe2 C36 154.24(7) . . ?
C40 Fe2 C36 125.19(7) . . ?
C34 Fe2 C39 109.86(6) . . ?
C38 Fe2 C39 122.09(6) . . ?
C35 Fe2 C39 127.19(6) . . ?
C41 Fe2 C39 68.03(6) . . ?
C42 Fe2 C39 68.13(6) . . ?
C37 Fe2 C39 155.78(6) . . ?
C43 Fe2 C39 40.43(6) . . ?
C40 Fe2 C39 40.49(6) . . ?
C36 Fe2 C39 163.09(7) . . ?
N32 N31 C32 112.35(11) . . ?
N32 N31 C44 117.82(12) . . ?
C32 N31 C44 129.69(13) . . ?
N31 N32 N33 103.47(11) . . ?
N32 N33 C31 115.26(11) . . ?
N32 N33 C45 117.03(11) . . ?
C31 N33 C45 127.68(11) . . ?
N33 C31 C32 101.53(11) . . ?
N33 C31 Cu1 124.22(10) . . ?
C32 C31 Cu1 134.06(10) . . ?
N31 C32 C31 107.37(12) . . ?
N31 C32 C33 122.21(12) . . ?
C31 C32 C33 129.93(12) . . ?
O2 C33 C34 122.52(13) . . ?
O2 C33 C32 119.56(12) . . ?
C34 C33 C32 117.89(11) . . ?
C35 C34 C38 107.91(12) . . ?
C35 C34 C33 123.28(12) . . ?
C38 C34 C33 128.21(12) . . ?
C35 C34 Fe2 69.63(8) . . ?
C38 C34 Fe2 69.39(7) . . ?
C33 C34 Fe2 119.61(9) . . ?
C36 C35 C34 107.68(13) . . ?
C36 C35 Fe2 70.31(8) . . ?
C34 C35 Fe2 69.17(8) . . ?
C36 C35 H35 126.2 . . ?
C34 C35 H35 126.2 . . ?
Fe2 C35 H35 125.9 . . ?
C35 C36 C37 108.59(13) . . ?
C35 C36 Fe2 69.18(8) . . ?
C37 C36 Fe2 69.46(8) . . ?
C35 C36 H36 125.7 . . ?
C37 C36 H36 125.7 . . ?
Fe2 C36 H36 127.2 . . ?
C38 C37 C36 108.24(13) . . ?
C38 C37 Fe2 69.18(8) . . ?
C36 C37 Fe2 69.82(9) . . ?
C38 C37 H37 125.9 . . ?
C36 C37 H37 125.9 . . ?
Fe2 C37 H37 126.7 . . ?
C37 C38 C34 107.57(13) . . ?
C37 C38 Fe2 70.17(8) . . ?
C34 C38 Fe2 69.14(7) . . ?
C37 C38 H38 126.2 . . ?
C34 C38 H38 126.2 . . ?
Fe2 C38 H38 126.1 . . ?
C43 C39 C40 107.95(13) . . ?
C43 C39 Fe2 69.59(8) . . ?
C40 C39 Fe2 69.62(8) . . ?
C43 C39 H39 126.0 . . ?
C40 C39 H39 126.0 . . ?
Fe2 C39 H39 126.3 . . ?
C41 C40 C39 107.75(13) . . ?
C41 C40 Fe2 69.45(8) . . ?
C39 C40 Fe2 69.88(8) . . ?
C41 C40 H40 126.1 . . ?
C39 C40 H40 126.1 . . ?
Fe2 C40 H40 126.1 . . ?
C40 C41 C42 108.28(14) . . ?
C40 C41 Fe2 70.05(8) . . ?
C42 C41 Fe2 69.70(8) . . ?
C40 C41 H41 125.9 . . ?
C42 C41 H41 125.9 . . ?
Fe2 C41 H41 126.0 . . ?
C43 C42 C41 107.77(13) . . ?
C43 C42 Fe2 69.99(8) . . ?
C41 C42 Fe2 69.65(8) . . ?
C43 C42 H42 126.1 . . ?
C41 C42 H42 126.1 . . ?
Fe2 C42 H42 125.8 . . ?
C42 C43 C39 108.25(13) . . ?
C42 C43 Fe2 69.56(8) . . ?
C39 C43 Fe2 69.98(8) . . ?
C42 C43 H43 125.9 . . ?
C39 C43 H43 125.9 . . ?
Fe2 C43 H43 126.2 . . ?
N31 C44 H44A 109.5 . . ?
N31 C44 H44B 109.5 . . ?
H44A C44 H44B 109.5 . . ?
N31 C44 H44C 109.5 . . ?
H44A C44 H44C 109.5 . . ?
H44B C44 H44C 109.5 . . ?
C50 C45 C46 123.37(13) . . ?
C50 C45 N33 118.42(12) . . ?
C46 C45 N33 118.21(12) . . ?
C47 C46 C45 116.94(13) . . ?
C47 C46 C51 121.90(13) . . ?
C45 C46 C51 121.13(13) . . ?
C48 C47 C46 121.91(14) . . ?
C48 C47 H47 119.0 . . ?
C46 C47 H47 119.0 . . ?
C49 C48 C47 118.88(14) . . ?
C49 C48 C52 120.67(15) . . ?
C47 C48 C52 120.45(15) . . ?
C48 C49 C50 121.55(14) . . ?
C48 C49 H49 119.2 . . ?
C50 C49 H49 119.2 . . ?
C45 C50 C49 117.30(14) . . ?
C45 C50 C53 121.66(14) . . ?
C49 C50 C53 121.03(14) . . ?
C46 C51 H51A 109.5 . . ?
C46 C51 H51B 109.5 . . ?
H51A C51 H51B 109.5 . . ?
C46 C51 H51C 109.5 . . ?
H51A C51 H51C 109.5 . . ?
H51B C51 H51C 109.5 . . ?
C48 C52 H52A 109.5 . . ?
C48 C52 H52B 109.5 . . ?
H52A C52 H52B 109.5 . . ?
C48 C52 H52C 109.5 . . ?
H52A C52 H52C 109.5 . . ?
H52B C52 H52C 109.5 . . ?
C50 C53 H53A 109.5 . . ?
C50 C53 H53B 109.5 . . ?
H53A C53 H53B 109.5 . . ?
C50 C53 H53C 109.5 . . ?
H53A C53 H53C 109.5 . . ?
H53B C53 H53C 109.5 . . ?
F4 B1 F1 109.61(15) . . ?
F4 B1 F3 109.90(16) . . ?
F1 B1 F3 109.31(16) . . ?
F4 B1 F2 110.07(15) . . ?
F1 B1 F2 109.15(14) . . ?
F3 B1 F2 108.78(15) . . ?
O1S C1S C3S 120.54(19) . . ?
O1S C1S C2S 122.68(19) . . ?
C3S C1S C2S 116.73(17) . . ?
C1S C2S H2S1 109.5 . . ?
C1S C2S H2S2 109.5 . . ?
H2S1 C2S H2S2 109.5 . . ?
C1S C2S H2S3 109.5 . . ?
H2S1 C2S H2S3 109.5 . . ?
H2S2 C2S H2S3 109.5 . . ?
C1S C3S H3S1 109.5 . . ?
C1S C3S H3S2 109.5 . . ?
H3S1 C3S H3S2 109.5 . . ?
C1S C3S H3S3 109.5 . . ?
H3S1 C3S H3S3 109.5 . . ?
H3S2 C3S H3S3 109.5 . . ?

loop_
_geom_bond_atom_site_label_1
_geom_bond_atom_site_label_2
_geom_bond_distance
_geom_bond_site_symmetry_2
_geom_bond_publ_flag
Cu1 C1 1.8979(12) . ?
Cu1 C31 1.8993(13) . ?
Fe1 C5 2.0357(14) . ?
Fe1 C12 2.0408(16) . ?
Fe1 C11 2.0441(15) . ?
Fe1 C4 2.0450(13) . ?
Fe1 C8 2.0455(13) . ?
Fe1 C13 2.0488(16) . ?
Fe1 C10 2.0532(15) . ?
Fe1 C7 2.0537(15) . ?
Fe1 C6 2.0540(15) . ?
Fe1 C9 2.0587(15) . ?
O1 C3 1.2256(16) . ?
N1 N2 1.3104(16) . ?
N1 C2 1.3688(16) . ?
N1 C14 1.4689(17) . ?
N2 N3 1.3360(15) . ?
N3 C1 1.3679(16) . ?
N3 C15 1.4475(16) . ?
C1 C2 1.3919(17) . ?
C2 C3 1.4843(18) . ?
C3 C4 1.4593(18) . ?
C4 C5 1.4354(18) . ?
C4 C8 1.4389(18) . ?
C5 C6 1.417(2) . ?
C5 H5 0.9500 . ?
C6 C7 1.419(2) . ?
C6 H6 0.9500 . ?
C7 C8 1.4222(19) . ?
C7 H7 0.9500 . ?
C8 H8 0.9500 . ?
C9 C13 1.413(3) . ?
C9 C10 1.426(2) . ?
C9 H9 0.9500 . ?
C10 C11 1.420(2) . ?
C10 H10 0.9500 . ?
C11 C12 1.419(3) . ?
C11 H11 0.9500 . ?
C12 C13 1.427(2) . ?
C12 H12 0.9500 . ?
C13 H13 0.9500 . ?
C14 H14A 0.9800 . ?
C14 H14B 0.9800 . ?
C14 H14C 0.9800 . ?
C15 C20 1.3914(19) . ?
C15 C16 1.3931(19) . ?
C16 C17 1.3947(19) . ?
C16 C21 1.503(2) . ?
C17 C18 1.392(2) . ?
C17 H17 0.9500 . ?
C18 C19 1.389(2) . ?
C18 C22 1.512(2) . ?
C19 C20 1.395(2) . ?
C19 H19 0.9500 . ?
C20 C23 1.499(2) . ?
C21 H21A 0.9800 . ?
C21 H21B 0.9800 . ?
C21 H21C 0.9800 . ?
C22 H22A 0.9800 . ?
C22 H22B 0.9800 . ?
C22 H22C 0.9800 . ?
C23 H23A 0.9800 . ?
C23 H23B 0.9800 . ?
C23 H23C 0.9800 . ?
Fe2 C34 2.0335(13) . ?
Fe2 C38 2.0369(14) . ?
Fe2 C35 2.0398(14) . ?
Fe2 C41 2.0438(15) . ?
Fe2 C42 2.0444(14) . ?
Fe2 C37 2.0499(14) . ?
Fe2 C43 2.0501(14) . ?
Fe2 C40 2.0517(14) . ?
Fe2 C36 2.0547(14) . ?
Fe2 C39 2.0552(14) . ?
O2 C33 1.2248(16) . ?
N31 N32 1.3052(17) . ?
N31 C32 1.3665(16) . ?
N31 C44 1.4691(17) . ?
N32 N33 1.3337(15) . ?
N33 C31 1.3672(16) . ?
N33 C45 1.4413(17) . ?
C31 C32 1.3905(18) . ?
C32 C33 1.4819(18) . ?
C33 C34 1.4590(19) . ?
C34 C35 1.4332(19) . ?
C34 C38 1.4414(19) . ?
C35 C36 1.418(2) . ?
C35 H35 0.9500 . ?
C36 C37 1.428(2) . ?
C36 H36 0.9500 . ?
C37 C38 1.420(2) . ?
C37 H37 0.9500 . ?
C38 H38 0.9500 . ?
C39 C43 1.419(2) . ?
C39 C40 1.421(2) . ?
C39 H39 0.9500 . ?
C40 C41 1.418(2) . ?
C40 H40 0.9500 . ?
C41 C42 1.420(2) . ?
C41 H41 0.9500 . ?
C42 C43 1.415(2) . ?
C42 H42 0.9500 . ?
C43 H43 0.9500 . ?
C44 H44A 0.9800 . ?
C44 H44B 0.9800 . ?
C44 H44C 0.9800 . ?
C45 C50 1.389(2) . ?
C45 C46 1.3953(19) . ?
C46 C47 1.391(2) . ?
C46 C51 1.503(2) . ?
C47 C48 1.391(2) . ?
C47 H47 0.9500 . ?
C48 C49 1.390(2) . ?
C48 C52 1.510(2) . ?
C49 C50 1.394(2) . ?
C49 H49 0.9500 . ?
C50 C53 1.505(2) . ?
C51 H51A 0.9800 . ?
C51 H51B 0.9800 . ?
C51 H51C 0.9800 . ?
C52 H52A 0.9800 . ?
C52 H52B 0.9800 . ?
C52 H52C 0.9800 . ?
C53 H53A 0.9800 . ?
C53 H53B 0.9800 . ?
C53 H53C 0.9800 . ?
B1 F4 1.372(2) . ?
B1 F1 1.382(2) . ?
B1 F3 1.386(2) . ?
B1 F2 1.394(2) . ?
C1S O1S 1.216(2) . ?
C1S C3S 1.474(3) . ?
C1S C2S 1.498(3) . ?
C2S H2S1 0.9800 . ?
C2S H2S2 0.9800 . ?
C2S H2S3 0.9800 . ?
C3S H3S1 0.9800 . ?
C3S H3S2 0.9800 . ?
C3S H3S3 0.9800 . ?
